data_7115483
loop_
_publ_author_name
'Pierre Regenass'
'Jean-Francois Margathe'
'Andre Mann'
'Jean Suffert'
'Marcel Hibert'
'Nicolas Girard'
'Dominique Bonnet'

_publ_section_title
;
 Diastereoselective synthesis of novel aza-diketopiperazines via a domino
 cyclohydrocarbonylation/addition process
;
_journal_name_full Chem.Commun.
_journal_page_first 9657
_journal_paper_doi 10.1039/C4cc03660C
_journal_volume 50
_journal_year 2014
_chemical_absolute_configuration ad
_chemical_formula_moiety 'C16 H21 N3 O3'
_chemical_formula_sum 'C16 H21 N3 O3'
_chemical_formula_weight 303.36
_chemical_name_systematic
;
 ?
;
_space_group_IT_number 5
_symmetry_cell_setting monoclinic
_symmetry_space_group_name_Hall 'C 2y'
_symmetry_space_group_name_H-M 'C 1 2 1'
_atom_sites_solution_hydrogens geom
_atom_sites_solution_primary direct
_atom_sites_solution_secondary difmap
_audit_creation_method SHELXL-97
_cell_angle_alpha 90.00
_cell_angle_beta 101.369(3)
_cell_angle_gamma 90.00
_cell_formula_units_Z 8
_cell_length_a 10.6284(6)
_cell_length_b 11.6932(6)
_cell_length_c 25.7411(15)
_cell_measurement_reflns_used 9906
_cell_measurement_temperature 173(2)
_cell_measurement_theta_max 66.67
_cell_measurement_theta_min 5.69
_cell_volume 3136.3(3)
_computing_cell_refinement 'Bruker SAINT'
_computing_data_collection 'Bruker APEX2'
_computing_data_reduction 'Bruker SAINT'
_computing_molecular_graphics 'Bruker SHELXTL'
_computing_publication_material 'Bruker SHELXTL'
_computing_structure_refinement 'SHELXL-97 (Sheldrick, 2008)'
_computing_structure_solution 'SHELXS-97 (Sheldrick, 2008)'
_diffrn_ambient_temperature 173(2)
_diffrn_measured_fraction_theta_full 0.984
_diffrn_measured_fraction_theta_max 0.984
_diffrn_measurement_device_type 'Bruker APEX-II CCD'
_diffrn_measurement_method '\f and \w scans'
_diffrn_radiation_monochromator graphite
_diffrn_radiation_source 'fine-focus sealed tube'
_diffrn_radiation_type CuK\a
_diffrn_radiation_wavelength 1.54178
_diffrn_reflns_av_R_equivalents 0.0274
_diffrn_reflns_av_sigmaI/netI 0.0340
_diffrn_reflns_limit_h_max 12
_diffrn_reflns_limit_h_min -11
_diffrn_reflns_limit_k_max 13
_diffrn_reflns_limit_k_min -12
_diffrn_reflns_limit_l_max 28
_diffrn_reflns_limit_l_min -30
_diffrn_reflns_number 13001
_diffrn_reflns_theta_full 66.67
_diffrn_reflns_theta_max 66.67
_diffrn_reflns_theta_min 5.69
_exptl_absorpt_coefficient_mu 0.735
_exptl_absorpt_correction_T_max 0.8375
_exptl_absorpt_correction_T_min 0.7574
_exptl_absorpt_correction_type multi-scan
_exptl_absorpt_process_details sadabs
_exptl_crystal_colour colourless
_exptl_crystal_density_diffrn 1.285
_exptl_crystal_density_method 'not measured'
_exptl_crystal_description prism
_exptl_crystal_F_000 1296
_exptl_crystal_size_max 0.40
_exptl_crystal_size_mid 0.35
_exptl_crystal_size_min 0.25
_refine_diff_density_max 0.160
_refine_diff_density_min -0.128
_refine_diff_density_rms 0.034
_refine_ls_abs_structure_details 'Flack H D (1983), Acta Cryst. A39, 876-881'
_refine_ls_abs_structure_Flack -0.08(14)
_refine_ls_extinction_coef 0.0035(2)
_refine_ls_extinction_expression Fc^*^=kFc[1+0.001xFc^2^\l^3^/sin(2\q)]^-1/4^
_refine_ls_extinction_method SHELXL
_refine_ls_goodness_of_fit_ref 1.057
_refine_ls_hydrogen_treatment constr
_refine_ls_matrix_type full
_refine_ls_number_parameters 402
_refine_ls_number_reflns 4347
_refine_ls_number_restraints 1
_refine_ls_restrained_S_all 1.057
_refine_ls_R_factor_all 0.0290
_refine_ls_R_factor_gt 0.0285
_refine_ls_shift/su_max 0.001
_refine_ls_shift/su_mean 0.000
_refine_ls_structure_factor_coef Fsqd
_refine_ls_weighting_details 'calc w=1/[\s^2^(Fo^2^)+(0.0418P)^2^+0.7289P] where P=(Fo^2^+2Fc^2^)/3'
_refine_ls_weighting_scheme calc
_refine_ls_wR_factor_gt 0.0766
_refine_ls_wR_factor_ref 0.0770
_reflns_number_gt 4276
_reflns_number_total 4347
_reflns_threshold_expression I>2\s(I)
_cod_data_source_file c4cc03660c3.cif
_cod_data_source_block mhpr130206
_cod_original_sg_symbol_H-M 'C 2'
_cod_database_code 7115483

loop_
_symmetry_equiv_pos_as_xyz
'x, y, z'
'-x, y, -z'
'x+1/2, y+1/2, z'
'-x+1/2, y+1/2, -z'

loop_
_atom_site_label
_atom_site_type_symbol
_atom_site_fract_x
_atom_site_fract_y
_atom_site_fract_z
_atom_site_U_iso_or_equiv
_atom_site_adp_type
_atom_site_occupancy
_atom_site_symmetry_multiplicity
_atom_site_calc_flag
_atom_site_refinement_flags
C1 C 0.16367(14) 0.81730(14) 0.82945(6) 0.0264(3) Uani 1 1 d .
C2 C 0.04215(16) 0.84923(17) 0.80332(7) 0.0367(4) Uani 1 1 d .
H2 H 0.0327 0.9111 0.7789 0.044 Uiso 1 1 calc R
C3 C -0.06559(16) 0.7923(2) 0.81229(8) 0.0448(5) Uani 1 1 d .
H3 H -0.1483 0.8144 0.7937 0.054 Uiso 1 1 calc R
C4 C -0.05329(18) 0.7031(2) 0.84824(8) 0.0445(5) Uani 1 1 d .
H4 H -0.1271 0.6635 0.8543 0.053 Uiso 1 1 calc R
C5 C 0.06697(19) 0.67233(18) 0.87519(8) 0.0437(4) Uani 1 1 d .
H5 H 0.0761 0.6125 0.9006 0.052 Uiso 1 1 calc R
C6 C 0.17518(16) 0.72848(16) 0.86537(6) 0.0336(4) Uani 1 1 d .
H6 H 0.2579 0.7055 0.8836 0.040 Uiso 1 1 calc R
C7 C 0.27709(15) 0.88102(15) 0.81646(7) 0.0315(4) Uani 1 1 d .
H7A H 0.2724 0.8778 0.7777 0.038 Uiso 1 1 calc R
H7B H 0.2709 0.9624 0.8263 0.038 Uiso 1 1 calc R
C8 C 0.45107(14) 0.87425(14) 0.89345(6) 0.0263(3) Uani 1 1 d .
C9 C 0.58527(14) 0.71816(14) 0.83857(6) 0.0258(3) Uani 1 1 d .
C10 C 0.49343(15) 0.80586(14) 0.80966(6) 0.0284(3) Uani 1 1 d .
H10 H 0.4442 0.7689 0.7768 0.034 Uiso 1 1 calc R
C11 C 0.56350(19) 0.90886(18) 0.79270(8) 0.0418(4) Uani 1 1 d .
H11A H 0.5007 0.9643 0.7746 0.063 Uiso 1 1 calc R
H11B H 0.6188 0.8838 0.7686 0.063 Uiso 1 1 calc R
H11C H 0.6160 0.9447 0.8240 0.063 Uiso 1 1 calc R
C12 C 0.65670(16) 0.88142(16) 0.95795(7) 0.0360(4) Uani 1 1 d .
H12A H 0.6114 0.9381 0.9762 0.043 Uiso 1 1 calc R
H12B H 0.7208 0.9227 0.9418 0.043 Uiso 1 1 calc R
C13 C 0.7242(2) 0.79552(19) 0.99778(7) 0.0454(5) Uani 1 1 d .
H13A H 0.6621 0.7623 1.0176 0.054 Uiso 1 1 calc R
H13B H 0.7925 0.8344 1.0234 0.054 Uiso 1 1 calc R
C14 C 0.78309(17) 0.70033(19) 0.96982(7) 0.0424(4) Uani 1 1 d .
H14A H 0.8510 0.7324 0.9527 0.051 Uiso 1 1 calc R
H14B H 0.8229 0.6425 0.9961 0.051 Uiso 1 1 calc R
C15 C 0.68110(16) 0.64430(16) 0.92846(6) 0.0320(3) Uani 1 1 d .
H15 H 0.7216 0.5863 0.9084 0.038 Uiso 1 1 calc R
C16 C 0.5044(2) 0.5192(2) 0.92270(9) 0.0550(5) Uani 1 1 d .
H16A H 0.4508 0.5657 0.8953 0.082 Uiso 1 1 calc R
H16B H 0.4502 0.4818 0.9443 0.082 Uiso 1 1 calc R
H16C H 0.5495 0.4610 0.9059 0.082 Uiso 1 1 calc R
C17 C 0.34139(15) 0.66069(15) 0.67723(6) 0.0296(3) Uani 1 1 d .
C18 C 0.30617(18) 0.74979(17) 0.64226(7) 0.0402(4) Uani 1 1 d .
H18 H 0.3635 0.7753 0.6207 0.048 Uiso 1 1 calc R
C19 C 0.1873(2) 0.8025(2) 0.63834(9) 0.0537(5) Uani 1 1 d .
H19 H 0.1632 0.8628 0.6136 0.064 Uiso 1 1 calc R
C20 C 0.10432(19) 0.7675(2) 0.67026(10) 0.0601(7) Uani 1 1 d .
H20 H 0.0233 0.8037 0.6678 0.072 Uiso 1 1 calc R
C21 C 0.1400(2) 0.6796(2) 0.70567(10) 0.0555(6) Uani 1 1 d .
H21 H 0.0835 0.6555 0.7279 0.067 Uiso 1 1 calc R
C22 C 0.25688(17) 0.62622(18) 0.70917(8) 0.0419(4) Uani 1 1 d .
H22 H 0.2800 0.5653 0.7336 0.050 Uiso 1 1 calc R
C23 C 0.46538(15) 0.59550(15) 0.68151(6) 0.0314(3) Uani 1 1 d .
H23A H 0.5053 0.5871 0.7195 0.038 Uiso 1 1 calc R
H23B H 0.4458 0.5178 0.6668 0.038 Uiso 1 1 calc R
C24 C 0.55905(14) 0.61621(13) 0.60329(6) 0.0260(3) Uani 1 1 d .
C25 C 0.73707(14) 0.77847(14) 0.65837(6) 0.0266(3) Uani 1 1 d .
C26 C 0.68094(15) 0.68467(15) 0.68670(6) 0.0287(3) Uani 1 1 d .
H26 H 0.6631 0.7170 0.7205 0.034 Uiso 1 1 calc R
C27 C 0.77497(18) 0.58729(18) 0.70076(8) 0.0440(4) Uani 1 1 d .
H27A H 0.7353 0.5263 0.7181 0.066 Uiso 1 1 calc R
H27B H 0.8521 0.6150 0.7248 0.066 Uiso 1 1 calc R
H27C H 0.7985 0.5574 0.6684 0.066 Uiso 1 1 calc R
C28 C 0.70191(19) 0.61716(17) 0.53849(7) 0.0388(4) Uani 1 1 d .
H28A H 0.6408 0.5600 0.5196 0.047 Uiso 1 1 calc R
H28B H 0.7816 0.5767 0.5550 0.047 Uiso 1 1 calc R
C29 C 0.7319(2) 0.7050(2) 0.49945(8) 0.0483(5) Uani 1 1 d .
H29A H 0.6509 0.7376 0.4793 0.058 Uiso 1 1 calc R
H29B H 0.7775 0.6677 0.4740 0.058 Uiso 1 1 calc R
C30 C 0.8149(2) 0.80038(19) 0.52843(8) 0.0461(5) Uani 1 1 d .
H30A H 0.8992 0.7688 0.5457 0.055 Uiso 1 1 calc R
H30B H 0.8299 0.8591 0.5026 0.055 Uiso 1 1 calc R
C31 C 0.75118(16) 0.85493(15) 0.56964(7) 0.0339(4) Uani 1 1 d .
H31 H 0.8106 0.9119 0.5906 0.041 Uiso 1 1 calc R
C32 C 0.5761(2) 0.9753(2) 0.57607(9) 0.0557(5) Uani 1 1 d .
H32A H 0.5429 0.9239 0.6003 0.084 Uiso 1 1 calc R
H32B H 0.5048 1.0173 0.5544 0.084 Uiso 1 1 calc R
H32C H 0.6365 1.0296 0.5966 0.084 Uiso 1 1 calc R
N1 N 0.40159(12) 0.83673(13) 0.84309(5) 0.0281(3) Uani 1 1 d .
N2 N 0.56456(13) 0.82428(12) 0.91646(5) 0.0299(3) Uani 1 1 d .
N3 N 0.61579(12) 0.73205(12) 0.89165(5) 0.0276(3) Uani 1 1 d .
N4 N 0.55840(11) 0.64933(12) 0.65398(5) 0.0270(3) Uani 1 1 d .
N5 N 0.64611(12) 0.67291(12) 0.57970(5) 0.0291(3) Uani 1 1 d .
N6 N 0.71861(13) 0.76517(11) 0.60530(5) 0.0277(3) Uani 1 1 d .
O1 O 0.39848(11) 0.94536(10) 0.91697(5) 0.0345(3) Uani 1 1 d .
O2 O 0.62679(11) 0.63973(11) 0.81525(4) 0.0352(3) Uani 1 1 d .
O3 O 0.59490(13) 0.58990(12) 0.95519(5) 0.0424(3) Uani 1 1 d .
O4 O 0.48775(11) 0.54269(11) 0.57928(5) 0.0366(3) Uani 1 1 d .
O5 O 0.79447(12) 0.85989(11) 0.68197(5) 0.0392(3) Uani 1 1 d .
O6 O 0.63997(13) 0.91051(12) 0.54276(5) 0.0437(3) Uani 1 1 d .

loop_
_atom_site_aniso_label
_atom_site_aniso_U_11
_atom_site_aniso_U_22
_atom_site_aniso_U_33
_atom_site_aniso_U_23
_atom_site_aniso_U_13
_atom_site_aniso_U_12
C1 0.0231(7) 0.0297(8) 0.0257(7) -0.0026(6) 0.0033(6) 0.0019(6)
C2 0.0291(8) 0.0437(10) 0.0361(9) 0.0031(8) 0.0037(6) 0.0055(8)
C3 0.0228(8) 0.0646(14) 0.0448(10) -0.0102(9) 0.0017(7) -0.0002(8)
C4 0.0365(9) 0.0547(12) 0.0450(10) -0.0140(9) 0.0144(7) -0.0175(9)
C5 0.0478(10) 0.0420(11) 0.0411(9) 0.0019(8) 0.0084(8) -0.0132(9)
C6 0.0310(8) 0.0330(9) 0.0349(8) 0.0037(7) 0.0021(6) -0.0015(7)
C7 0.0254(7) 0.0323(9) 0.0367(8) 0.0098(7) 0.0056(6) 0.0041(7)
C8 0.0264(7) 0.0230(8) 0.0314(8) 0.0029(6) 0.0103(6) 0.0008(6)
C9 0.0233(7) 0.0277(8) 0.0272(7) -0.0017(6) 0.0068(5) 0.0009(6)
C10 0.0276(7) 0.0322(9) 0.0249(7) 0.0002(6) 0.0041(6) 0.0047(7)
C11 0.0429(10) 0.0401(10) 0.0474(10) 0.0151(8) 0.0211(8) 0.0102(8)
C12 0.0348(8) 0.0364(9) 0.0341(9) -0.0083(7) 0.0002(7) -0.0003(8)
C13 0.0499(11) 0.0506(12) 0.0300(9) -0.0062(8) -0.0057(8) 0.0056(9)
C14 0.0385(9) 0.0500(11) 0.0341(9) 0.0022(8) -0.0046(7) 0.0120(9)
C15 0.0355(8) 0.0318(9) 0.0290(8) 0.0042(7) 0.0073(6) 0.0107(7)
C16 0.0561(12) 0.0461(13) 0.0642(13) 0.0049(10) 0.0154(10) -0.0058(10)
C17 0.0283(7) 0.0308(9) 0.0299(8) -0.0084(6) 0.0061(6) -0.0078(7)
C18 0.0369(9) 0.0402(10) 0.0433(10) -0.0030(8) 0.0072(7) 0.0025(8)
C19 0.0496(11) 0.0448(13) 0.0612(12) -0.0070(10) -0.0022(9) 0.0117(10)
C20 0.0322(10) 0.0621(15) 0.0866(16) -0.0311(13) 0.0132(10) 0.0052(10)
C21 0.0403(10) 0.0565(15) 0.0768(15) -0.0230(12) 0.0291(10) -0.0123(10)
C22 0.0364(9) 0.0431(11) 0.0503(10) -0.0112(8) 0.0182(8) -0.0119(8)
C23 0.0290(8) 0.0325(9) 0.0338(8) 0.0055(7) 0.0090(6) -0.0044(7)
C24 0.0247(7) 0.0238(8) 0.0274(8) 0.0011(6) -0.0003(6) -0.0010(6)
C25 0.0217(7) 0.0265(8) 0.0295(8) -0.0006(6) 0.0000(6) -0.0027(6)
C26 0.0284(7) 0.0341(9) 0.0221(7) -0.0011(6) 0.0012(6) -0.0063(7)
C27 0.0360(9) 0.0419(11) 0.0488(10) 0.0179(8) -0.0048(8) -0.0026(8)
C28 0.0499(10) 0.0350(10) 0.0345(9) -0.0063(7) 0.0153(8) -0.0017(8)
C29 0.0648(12) 0.0505(12) 0.0351(9) -0.0036(9) 0.0231(8) -0.0069(10)
C30 0.0499(11) 0.0500(12) 0.0430(10) 0.0068(9) 0.0200(8) -0.0098(9)
C31 0.0340(8) 0.0329(9) 0.0334(8) 0.0080(7) 0.0032(6) -0.0090(7)
C32 0.0563(12) 0.0465(12) 0.0628(13) 0.0060(10) 0.0079(10) 0.0116(10)
N1 0.0220(6) 0.0337(7) 0.0287(6) 0.0030(5) 0.0053(5) 0.0047(6)
N2 0.0290(6) 0.0298(7) 0.0298(7) -0.0073(6) 0.0029(5) 0.0070(6)
N3 0.0300(6) 0.0271(7) 0.0255(6) -0.0022(5) 0.0050(5) 0.0075(6)
N4 0.0233(6) 0.0320(7) 0.0254(6) 0.0010(5) 0.0040(5) -0.0060(6)
N5 0.0326(7) 0.0281(7) 0.0274(6) -0.0052(5) 0.0077(5) -0.0100(6)
N6 0.0308(6) 0.0252(7) 0.0263(7) 0.0002(5) 0.0035(5) -0.0090(6)
O1 0.0371(6) 0.0309(6) 0.0384(6) 0.0005(5) 0.0143(5) 0.0096(5)
O2 0.0420(6) 0.0344(6) 0.0294(6) -0.0040(5) 0.0080(5) 0.0101(5)
O3 0.0532(8) 0.0406(7) 0.0373(7) 0.0029(6) 0.0182(6) -0.0004(6)
O4 0.0375(6) 0.0344(7) 0.0345(6) -0.0015(5) -0.0012(5) -0.0145(5)
O5 0.0454(6) 0.0333(7) 0.0358(6) -0.0037(5) 0.0001(5) -0.0140(6)
O6 0.0479(7) 0.0390(7) 0.0393(7) 0.0068(5) -0.0036(5) 0.0028(6)

loop_
_atom_type_symbol
_atom_type_description
_atom_type_scat_dispersion_real
_atom_type_scat_dispersion_imag
_atom_type_scat_source
C C 0.0181 0.0091 'International Tables Vol C Tables 4.2.6.8 and 6.1.1.4'
H H 0.0000 0.0000 'International Tables Vol C Tables 4.2.6.8 and 6.1.1.4'
N N 0.0311 0.0180 'International Tables Vol C Tables 4.2.6.8 and 6.1.1.4'
O O 0.0492 0.0322 'International Tables Vol C Tables 4.2.6.8 and 6.1.1.4'

loop_
_geom_angle_atom_site_label_1
_geom_angle_atom_site_label_2
_geom_angle_atom_site_label_3
_geom_angle
C6 C1 C2 118.65(15)
C6 C1 C7 123.42(14)
C2 C1 C7 117.92(15)
C3 C2 C1 120.85(18)
C3 C2 H2 119.6
C1 C2 H2 119.6
C2 C3 C4 120.17(17)
C2 C3 H3 119.9
C4 C3 H3 119.9
C5 C4 C3 119.35(17)
C5 C4 H4 120.3
C3 C4 H4 120.3
C4 C5 C6 120.28(18)
C4 C5 H5 119.9
C6 C5 H5 119.9
C1 C6 C5 120.67(16)
C1 C6 H6 119.7
C5 C6 H6 119.7
N1 C7 C1 114.22(13)
N1 C7 H7A 108.7
C1 C7 H7A 108.7
N1 C7 H7B 108.7
C1 C7 H7B 108.7
H7A C7 H7B 107.6
O1 C8 N2 121.71(14)
O1 C8 N1 123.81(14)
N2 C8 N1 114.48(13)
O2 C9 N3 123.22(15)
O2 C9 C10 121.90(13)
N3 C9 C10 114.87(13)
N1 C10 C9 108.59(12)
N1 C10 C11 113.11(14)
C9 C10 C11 111.93(14)
N1 C10 H10 107.7
C9 C10 H10 107.7
C11 C10 H10 107.7
C10 C11 H11A 109.5
C10 C11 H11B 109.5
H11A C11 H11B 109.5
C10 C11 H11C 109.5
H11A C11 H11C 109.5
H11B C11 H11C 109.5
N2 C12 C13 110.62(15)
N2 C12 H12A 109.5
C13 C12 H12A 109.5
N2 C12 H12B 109.5
C13 C12 H12B 109.5
H12A C12 H12B 108.1
C12 C13 C14 110.42(15)
C12 C13 H13A 109.6
C14 C13 H13A 109.6
C12 C13 H13B 109.6
C14 C13 H13B 109.6
H13A C13 H13B 108.1
C15 C14 C13 110.18(15)
C15 C14 H14A 109.6
C13 C14 H14A 109.6
C15 C14 H14B 109.6
C13 C14 H14B 109.6
H14A C14 H14B 108.1
O3 C15 N3 111.15(13)
O3 C15 C14 107.36(14)
N3 C15 C14 109.43(15)
O3 C15 H15 109.6
N3 C15 H15 109.6
C14 C15 H15 109.6
O3 C16 H16A 109.5
O3 C16 H16B 109.5
H16A C16 H16B 109.5
O3 C16 H16C 109.5
H16A C16 H16C 109.5
H16B C16 H16C 109.5
C18 C17 C22 118.72(17)
C18 C17 C23 123.40(15)
C22 C17 C23 117.85(16)
C17 C18 C19 120.52(19)
C17 C18 H18 119.7
C19 C18 H18 119.7
C20 C19 C18 120.2(2)
C20 C19 H19 119.9
C18 C19 H19 119.9
C21 C20 C19 119.41(19)
C21 C20 H20 120.3
C19 C20 H20 120.3
C20 C21 C22 120.56(19)
C20 C21 H21 119.7
C22 C21 H21 119.7
C21 C22 C17 120.6(2)
C21 C22 H22 119.7
C17 C22 H22 119.7
N4 C23 C17 114.23(14)
N4 C23 H23A 108.7
C17 C23 H23A 108.7
N4 C23 H23B 108.7
C17 C23 H23B 108.7
H23A C23 H23B 107.6
O4 C24 N4 124.16(14)
O4 C24 N5 121.17(14)
N4 C24 N5 114.67(13)
O5 C25 N6 123.36(15)
O5 C25 C26 122.17(14)
N6 C25 C26 114.47(13)
N4 C26 C25 108.64(12)
N4 C26 C27 113.35(15)
C25 C26 C27 111.03(13)
N4 C26 H26 107.9
C25 C26 H26 107.9
C27 C26 H26 107.9
C26 C27 H27A 109.5
C26 C27 H27B 109.5
H27A C27 H27B 109.5
C26 C27 H27C 109.5
H27A C27 H27C 109.5
H27B C27 H27C 109.5
N5 C28 C29 110.28(15)
N5 C28 H28A 109.6
C29 C28 H28A 109.6
N5 C28 H28B 109.6
C29 C28 H28B 109.6
H28A C28 H28B 108.1
C28 C29 C30 110.44(16)
C28 C29 H29A 109.6
C30 C29 H29A 109.6
C28 C29 H29B 109.6
C30 C29 H29B 109.6
H29A C29 H29B 108.1
C31 C30 C29 110.91(15)
C31 C30 H30A 109.5
C29 C30 H30A 109.5
C31 C30 H30B 109.5
C29 C30 H30B 109.5
H30A C30 H30B 108.0
O6 C31 N6 110.89(13)
O6 C31 C30 107.45(14)
N6 C31 C30 109.20(15)
O6 C31 H31 109.8
N6 C31 H31 109.8
C30 C31 H31 109.8
O6 C32 H32A 109.5
O6 C32 H32B 109.5
H32A C32 H32B 109.5
O6 C32 H32C 109.5
H32A C32 H32C 109.5
H32B C32 H32C 109.5
C8 N1 C7 118.26(13)
C8 N1 C10 117.22(12)
C7 N1 C10 117.26(12)
C8 N2 N3 121.04(12)
C8 N2 C12 121.92(14)
N3 N2 C12 114.60(13)
C9 N3 N2 120.73(13)
C9 N3 C15 123.74(13)
N2 N3 C15 114.48(12)
C24 N4 C26 117.35(12)
C24 N4 C23 118.16(13)
C26 N4 C23 116.80(12)
C24 N5 N6 121.06(12)
C24 N5 C28 120.60(14)
N6 N5 C28 114.59(13)
C25 N6 N5 121.16(12)
C25 N6 C31 122.74(13)
N5 N6 C31 115.19(12)
C15 O3 C16 114.20(14)
C31 O6 C32 113.99(14)

loop_
_geom_bond_atom_site_label_1
_geom_bond_atom_site_label_2
_geom_bond_distance
C1 C6 1.380(2)
C1 C2 1.385(2)
C1 C7 1.510(2)
C2 C3 1.383(3)
C2 H2 0.9500
C3 C4 1.383(3)
C3 H3 0.9500
C4 C5 1.377(3)
C4 H4 0.9500
C5 C6 1.390(3)
C5 H5 0.9500
C6 H6 0.9500
C7 N1 1.460(2)
C7 H7A 0.9900
C7 H7B 0.9900
C8 O1 1.2263(19)
C8 N2 1.366(2)
C8 N1 1.372(2)
C9 O2 1.225(2)
C9 N3 1.350(2)
C9 C10 1.507(2)
C10 N1 1.4677(19)
C10 C11 1.524(2)
C10 H10 1.0000
C11 H11A 0.9800
C11 H11B 0.9800
C11 H11C 0.9800
C12 N2 1.461(2)
C12 C13 1.512(3)
C12 H12A 0.9900
C12 H12B 0.9900
C13 C14 1.525(3)
C13 H13A 0.9900
C13 H13B 0.9900
C14 C15 1.511(3)
C14 H14A 0.9900
C14 H14B 0.9900
C15 O3 1.402(2)
C15 N3 1.474(2)
C15 H15 1.0000
C16 O3 1.411(3)
C16 H16A 0.9800
C16 H16B 0.9800
C16 H16C 0.9800
C17 C18 1.380(3)
C17 C22 1.391(2)
C17 C23 1.508(2)
C18 C19 1.391(3)
C18 H18 0.9500
C19 C20 1.381(4)
C19 H19 0.9500
C20 C21 1.376(4)
C20 H20 0.9500
C21 C22 1.377(3)
C21 H21 0.9500
C22 H22 0.9500
C23 N4 1.4670(19)
C23 H23A 0.9900
C23 H23B 0.9900
C24 O4 1.229(2)
C24 N4 1.362(2)
C24 N5 1.373(2)
C25 O5 1.225(2)
C25 N6 1.350(2)
C25 C26 1.504(2)
C26 N4 1.4642(19)
C26 C27 1.511(3)
C26 H26 1.0000
C27 H27A 0.9800
C27 H27B 0.9800
C27 H27C 0.9800
C28 N5 1.466(2)
C28 C29 1.514(3)
C28 H28A 0.9900
C28 H28B 0.9900
C29 C30 1.523(3)
C29 H29A 0.9900
C29 H29B 0.9900
C30 C31 1.508(3)
C30 H30A 0.9900
C30 H30B 0.9900
C31 O6 1.406(2)
C31 N6 1.479(2)
C31 H31 1.0000
C32 O6 1.414(3)
C32 H32A 0.9800
C32 H32B 0.9800
C32 H32C 0.9800
N2 N3 1.4158(18)
N5 N6 1.4113(18)

loop_
_geom_torsion_atom_site_label_1
_geom_torsion_atom_site_label_2
_geom_torsion_atom_site_label_3
_geom_torsion_atom_site_label_4
_geom_torsion
C6 C1 C2 C3 -1.0(3)
C7 C1 C2 C3 178.19(16)
C1 C2 C3 C4 0.9(3)
C2 C3 C4 C5 0.5(3)
C3 C4 C5 C6 -1.6(3)
C2 C1 C6 C5 -0.1(3)
C7 C1 C6 C5 -179.29(17)
C4 C5 C6 C1 1.4(3)
C6 C1 C7 N1 3.1(2)
C2 C1 C7 N1 -176.03(15)
O2 C9 C10 N1 143.67(15)
N3 C9 C10 N1 -35.29(19)
O2 C9 C10 C11 -90.75(19)
N3 C9 C10 C11 90.28(17)
N2 C12 C13 C14 53.4(2)
C12 C13 C14 C15 -56.2(2)
C13 C14 C15 O3 -65.47(19)
C13 C14 C15 N3 55.27(19)
C22 C17 C18 C19 -1.3(3)
C23 C17 C18 C19 176.60(18)
C17 C18 C19 C20 1.3(3)
C18 C19 C20 C21 -0.4(3)
C19 C20 C21 C22 -0.5(3)
C20 C21 C22 C17 0.4(3)
C18 C17 C22 C21 0.4(3)
C23 C17 C22 C21 -177.57(17)
C18 C17 C23 N4 12.5(2)
C22 C17 C23 N4 -169.58(15)
O5 C25 C26 N4 142.20(15)
N6 C25 C26 N4 -37.72(18)
O5 C25 C26 C27 -92.50(19)
N6 C25 C26 C27 87.58(17)
N5 C28 C29 C30 53.5(2)
C28 C29 C30 C31 -56.2(2)
C29 C30 C31 O6 -66.2(2)
C29 C30 C31 N6 54.1(2)
O1 C8 N1 C7 -2.1(2)
N2 C8 N1 C7 176.81(14)
O1 C8 N1 C10 147.35(15)
N2 C8 N1 C10 -33.7(2)
C1 C7 N1 C8 -84.88(18)
C1 C7 N1 C10 125.69(15)
C9 C10 N1 C8 54.86(19)
C11 C10 N1 C8 -70.02(19)
C9 C10 N1 C7 -155.38(14)
C11 C10 N1 C7 79.73(18)
O1 C8 N2 N3 171.80(14)
N1 C8 N2 N3 -7.1(2)
O1 C8 N2 C12 -26.9(2)
N1 C8 N2 C12 154.16(14)
C13 C12 N2 C8 145.26(16)
C13 C12 N2 N3 -52.32(19)
O2 C9 N3 N2 -179.84(15)
C10 C9 N3 N2 -0.9(2)
O2 C9 N3 C15 -12.2(2)
C10 C9 N3 C15 166.73(14)
C8 N2 N3 C9 25.2(2)
C12 N2 N3 C9 -137.34(15)
C8 N2 N3 C15 -143.46(15)
C12 N2 N3 C15 53.96(18)
O3 C15 N3 C9 -104.31(17)
C14 C15 N3 C9 137.29(15)
O3 C15 N3 N2 64.01(18)
C14 C15 N3 N2 -54.39(17)
O4 C24 N4 C26 147.38(16)
N5 C24 N4 C26 -33.4(2)
O4 C24 N4 C23 -1.1(2)
N5 C24 N4 C23 178.13(13)
C25 C26 N4 C24 55.12(19)
C27 C26 N4 C24 -68.81(18)
C25 C26 N4 C23 -155.97(14)
C27 C26 N4 C23 80.10(18)
C17 C23 N4 C24 -93.53(18)
C17 C23 N4 C26 117.82(16)
O4 C24 N5 N6 173.48(14)
N4 C24 N5 N6 -5.8(2)
O4 C24 N5 C28 -29.5(2)
N4 C24 N5 C28 151.27(15)
C29 C28 N5 C24 149.11(16)
C29 C28 N5 N6 -52.4(2)
O5 C25 N6 N5 -176.69(15)
C26 C25 N6 N5 3.2(2)
O5 C25 N6 C31 -8.1(2)
C26 C25 N6 C31 171.79(14)
C24 N5 N6 C25 21.3(2)
C28 N5 N6 C25 -136.99(16)
C24 N5 N6 C31 -148.03(14)
C28 N5 N6 C31 53.63(19)
O6 C31 N6 C25 -104.17(17)
C30 C31 N6 C25 137.62(16)
O6 C31 N6 N5 65.02(18)
C30 C31 N6 N5 -53.19(18)
N3 C15 O3 C16 69.31(19)
C14 C15 O3 C16 -171.04(16)
N6 C31 O6 C32 66.5(2)
C30 C31 O6 C32 -174.21(16)
